data_7204457
loop_
_publ_author_name
'Burnett, Lynne A.'
'Ferreira, Vitor F.'
'Alan Howie, R.'
'Rufino, Helena'
'Skakle, Janet M. S.'
'Wardell, James L.'
'Wardell, Solange M. S. V.'

_publ_section_title
;
 Hydroxy group interactions in stannylated carbohydrates. Structures
 and thermal stabilities of
 5-deoxy-5-C-(Ph3Sn)-1,2-O-isopropylidene-??-D-xylofuranose,
 5-deoxy-5-C-(IPh2Sn)-1,2-O-isopropylidene-??-D- and -L-xylofuranose,
 and 5-deoxy-5-C-(I2PhSn)-1,2-O-isopropylidene-??-D- and
 -L-xylofuranose
;
_journal_issue 20
_journal_name_full 'Journal of the Chemical Society, Perkin Transactions 1'
_journal_page_first 2288
_journal_paper_doi 10.1039/b204675j
_journal_year 2002
_chemical_absolute_configuration rmad
_chemical_formula_moiety 'C14 H18 I2 O4 Sn, 0.5(C H Cl3)'
_chemical_formula_sum 'C14.5 H18.5 Cl1.5 I2 O4 Sn'
_chemical_formula_weight 682.46
_chemical_name_systematic
; 
5-deoxy-5-C-(diiodophenylstannyl)-1,2-O-isopropylidene-alpha-L-
xylofuranose chloroform solvate
;
_chemical_temperature_decomposition 430.0(10)
_space_group_IT_number 18
_symmetry_cell_setting orthorhombic
_symmetry_space_group_name_Hall 'P 2 2ab'
_symmetry_space_group_name_H-M 'P 21 21 2'
_atom_sites_solution_hydrogens geom
_atom_sites_solution_primary heavy
_atom_sites_solution_secondary difmap
_audit_creation_method SHELXL-97
_cell_angle_alpha 90.00
_cell_angle_beta 90.00
_cell_angle_gamma 90.00
_cell_formula_units_Z 4
_cell_length_a 24.2808(15)
_cell_length_b 10.8472(7)
_cell_length_c 8.0682(5)
_cell_measurement_reflns_used 4158
_cell_measurement_temperature 301(2)
_cell_measurement_theta_max 24.00
_cell_measurement_theta_min 2.52
_cell_volume 2125.0(2)
_computing_cell_refinement 'SAINT (Bruker, 1999)'
_computing_data_collection 'SMART (Bruker, 1999)'
_computing_data_reduction SAINT
_computing_molecular_graphics 'ORTEP-3 (Farrugia, 1997)'
_computing_publication_material SHELXL-97
_computing_structure_refinement 'SHELXL-97 (Sheldrick, 1997)'
_computing_structure_solution 'SHELXS-86 (Sheldrick, 1990)'
_diffrn_ambient_temperature 301(2)
_diffrn_measured_fraction_theta_full 1.000
_diffrn_measured_fraction_theta_max 1.000
_diffrn_measurement_device_type 'Bruker SMART 1000 CCD area detector'
_diffrn_measurement_method '\f and \w'
_diffrn_radiation_monochromator graphite
_diffrn_radiation_source 'fine-focus sealed tube'
_diffrn_radiation_type MoK\a
_diffrn_radiation_wavelength 0.71073
_diffrn_reflns_av_R_equivalents 0.0222
_diffrn_reflns_av_sigmaI/netI 0.0161
_diffrn_reflns_limit_h_max 27
_diffrn_reflns_limit_h_min -26
_diffrn_reflns_limit_k_max 12
_diffrn_reflns_limit_k_min -8
_diffrn_reflns_limit_l_max 9
_diffrn_reflns_limit_l_min -9
_diffrn_reflns_number 11487
_diffrn_reflns_theta_full 24.01
_diffrn_reflns_theta_max 24.01
_diffrn_reflns_theta_min 1.68
_diffrn_standards_decay_% 0
_diffrn_standards_number 0
_exptl_absorpt_coefficient_mu 4.310
_exptl_absorpt_correction_T_max 0.928
_exptl_absorpt_correction_T_min 0.624
_exptl_absorpt_correction_type multi-scan
_exptl_absorpt_process_details '(SADABS; Bruker, 1999)'
_exptl_crystal_colour colourless
_exptl_crystal_density_diffrn 2.133
_exptl_crystal_density_method 'not measured'
_exptl_crystal_description block
_exptl_crystal_F_000 1276
_exptl_crystal_preparation 'from CHCl3 as solvent'
_exptl_crystal_size_max 0.50
_exptl_crystal_size_mid 0.39
_exptl_crystal_size_min 0.36
_refine_diff_density_max 0.311
_refine_diff_density_min -0.692
_refine_diff_density_rms 0.104
_refine_ls_abs_structure_details 'Flack H D (1983), Acta Cryst. A39, 876-881'
_refine_ls_abs_structure_Flack 0.03(3)
_refine_ls_extinction_method none
_refine_ls_goodness_of_fit_ref 1.127
_refine_ls_hydrogen_treatment constr
_refine_ls_matrix_type full
_refine_ls_number_parameters 228
_refine_ls_number_reflns 3361
_refine_ls_number_restraints 0
_refine_ls_restrained_S_all 1.127
_refine_ls_R_factor_all 0.0251
_refine_ls_R_factor_gt 0.0237
_refine_ls_shift/su_max 0.003
_refine_ls_shift/su_mean 0.000
_refine_ls_structure_factor_coef Fsqd
_refine_ls_weighting_details
;
calc w=1/[\s^2^(Fo^2^)+(0.0279P)^2^+1.5040P] where 
P=(Fo^2^+2Fc^2^)/3
;
_refine_ls_weighting_scheme calc
_refine_ls_wR_factor_gt 0.0565
_refine_ls_wR_factor_ref 0.0570
_reflns_number_gt 3243
_reflns_number_total 3361
_reflns_threshold_expression I>2sigma(I)
_cod_data_source_file b204675j.txt
_cod_data_source_block (L)-5
_cod_depositor_comments
;
The following automatic conversions were performed:

'_chemical_melting_point' tag was changed to
'_chemical_temperature_decomposition' since the value had been given
as '429-431 (dec)'. The value was changed to '430.0(10)' - the
average value was taken and precision was estimated.

Automatic conversion script
Id: cif_fix_values 1569 2011-02-09 13:29:24Z adriana 
;
_cod_original_formula_sum 'C14.50 H18.50 Cl1.50 I2 O4 Sn'
_cod_database_code 7204457

loop_
_symmetry_equiv_pos_as_xyz
'x, y, z'
'-x, -y, z'
'x+1/2, -y+1/2, -z'
'-x+1/2, y+1/2, -z'

loop_
_atom_site_label
_atom_site_type_symbol
_atom_site_fract_x
_atom_site_fract_y
_atom_site_fract_z
_atom_site_U_iso_or_equiv
_atom_site_adp_type
_atom_site_occupancy
_atom_site_calc_flag
_atom_site_refinement_flags
_atom_site_disorder_assembly
_atom_site_disorder_group
I1 I 0.843608(16) 0.78165(3) 1.10523(5) 0.06481(11) Uani 1 d . . .
I2 I 0.895047(18) 0.42326(4) 1.11177(5) 0.07030(12) Uani 1 d . . .
Sn1 Sn 0.852513(13) 0.59180(3) 0.88814(5) 0.04715(9) Uani 1 d . . .
O4 O 0.77286(15) 0.4880(3) 0.5609(5) 0.0553(10) Uani 1 d . . .
O1 O 0.71218(16) 0.4857(3) 0.3372(5) 0.0620(11) Uani 1 d . . .
O2 O 0.67071(15) 0.6500(3) 0.4582(5) 0.0603(10) Uani 1 d . . .
O3 O 0.79370(14) 0.7271(3) 0.6919(5) 0.0576(9) Uani 1 d . . .
H3 H 0.7920 0.8023 0.6837 0.086 Uiso 1 d R . .
C1 C 0.7553(2) 0.5510(4) 0.4187(7) 0.0484(12) Uani 1 d . . .
H1 H 0.7861 0.5673 0.3434 0.058 Uiso 1 calc R . .
C2 C 0.7283(2) 0.6718(5) 0.4784(7) 0.0490(12) Uani 1 d . . .
H2 H 0.7415 0.7451 0.4195 0.059 Uiso 1 calc R . .
C3 C 0.7399(2) 0.6747(5) 0.6630(7) 0.0490(13) Uani 1 d . . .
H3A H 0.7108 0.7157 0.7266 0.059 Uiso 1 calc R . .
C4 C 0.7447(2) 0.5372(5) 0.7022(7) 0.0531(13) Uani 1 d . . .
H4 H 0.7076 0.5016 0.7070 0.064 Uiso 1 calc R . .
C5 C 0.7751(2) 0.5030(5) 0.8566(8) 0.0650(16) Uani 1 d . . .
H5A H 0.7810 0.4145 0.8564 0.078 Uiso 1 calc R . .
H5B H 0.7521 0.5224 0.9513 0.078 Uiso 1 calc R . .
C6 C 0.6639(2) 0.5627(5) 0.3303(7) 0.0591(14) Uani 1 d . . .
C7 C 0.6143(3) 0.4849(6) 0.3707(11) 0.088(2) Uani 1 d . . .
H7A H 0.5819 0.5356 0.3707 0.132 Uiso 1 calc R . .
H7B H 0.6190 0.4483 0.4781 0.132 Uiso 1 calc R . .
H7C H 0.6105 0.4211 0.2890 0.132 Uiso 1 calc R . .
C8 C 0.6611(3) 0.6244(6) 0.1627(8) 0.0788(19) Uani 1 d . . .
H8A H 0.6962 0.6607 0.1373 0.118 Uiso 1 calc R . .
H8B H 0.6334 0.6875 0.1645 0.118 Uiso 1 calc R . .
H8C H 0.6520 0.5644 0.0797 0.118 Uiso 1 calc R . .
C9 C 0.9195(2) 0.6315(5) 0.7294(6) 0.0484(12) Uani 1 d . . .
C10 C 0.9142(3) 0.6342(7) 0.5585(7) 0.0670(17) Uani 1 d . . .
H10 H 0.8802 0.6189 0.5098 0.080 Uiso 1 calc R . .
C11 C 0.9596(3) 0.6598(8) 0.4597(10) 0.088(2) Uani 1 d . . .
H11 H 0.9559 0.6612 0.3450 0.106 Uiso 1 calc R . .
C12 C 1.0095(3) 0.6828(8) 0.5298(9) 0.081(2) Uani 1 d . . .
H12 H 1.0395 0.7021 0.4630 0.097 Uiso 1 calc R . .
C13 C 1.0158(3) 0.6776(7) 0.6994(10) 0.081(2) Uani 1 d . . .
H13 H 1.0502 0.6900 0.7471 0.098 Uiso 1 calc R . .
C14 C 0.9701(3) 0.6535(7) 0.7988(8) 0.0730(19) Uani 1 d . . .
H14 H 0.9739 0.6524 0.9134 0.088 Uiso 1 calc R . .
Cl1 Cl 0.4617(7) 0.4555(14) 0.7290(16) 0.265(8) Uani 0.50 d P A -1
Cl2 Cl 0.5004(5) 0.4426(9) 1.0514(8) 0.192(5) Uani 0.50 d P A -1
Cl3 Cl 0.5514(6) 0.5993(10) 0.8217(15) 0.210(7) Uani 0.50 d P A -1
C15 C 0.4862(8) 0.5317(19) 0.861(3) 0.149(10) Uani 0.50 d P A -1
H15 H 0.4602 0.5977 0.8884 0.179 Uiso 0.50 calc PR A -1

loop_
_atom_site_aniso_label
_atom_site_aniso_U_11
_atom_site_aniso_U_22
_atom_site_aniso_U_33
_atom_site_aniso_U_23
_atom_site_aniso_U_13
_atom_site_aniso_U_12
I1 0.0787(2) 0.0490(2) 0.0667(2) -0.01138(19) 0.0048(2) 0.00916(17)
I2 0.0942(3) 0.0566(2) 0.0602(2) 0.0075(2) -0.0127(2) 0.01584(19)
Sn1 0.05254(17) 0.03753(17) 0.05137(18) -0.00049(17) -0.00387(17) 0.00021(14)
O4 0.060(2) 0.0325(18) 0.073(3) 0.0018(16) -0.0134(18) 0.0079(17)
O1 0.064(2) 0.0382(19) 0.084(3) -0.0140(18) -0.026(2) 0.0105(17)
O2 0.050(2) 0.048(2) 0.083(3) -0.0138(19) -0.0142(18) 0.0068(17)
O3 0.059(2) 0.0317(18) 0.082(2) 0.0048(18) -0.0220(19) -0.0072(17)
C1 0.049(3) 0.038(3) 0.058(3) -0.004(2) -0.003(2) 0.003(2)
C2 0.052(3) 0.032(3) 0.063(3) 0.002(2) -0.009(2) -0.001(2)
C3 0.048(3) 0.035(3) 0.064(4) -0.006(2) -0.007(2) -0.003(2)
C4 0.052(3) 0.039(3) 0.068(4) 0.009(3) -0.009(3) -0.011(2)
C5 0.070(3) 0.050(3) 0.076(4) 0.018(3) -0.019(3) -0.016(3)
C6 0.055(3) 0.041(3) 0.082(4) -0.012(3) -0.017(3) 0.005(2)
C7 0.072(4) 0.072(4) 0.120(6) -0.015(5) -0.014(5) -0.012(3)
C8 0.097(5) 0.060(4) 0.080(4) -0.002(3) -0.026(4) 0.010(4)
C9 0.049(3) 0.041(3) 0.056(3) 0.004(2) -0.004(2) 0.006(2)
C10 0.059(3) 0.093(5) 0.050(3) -0.007(3) -0.003(3) 0.005(3)
C11 0.084(5) 0.119(7) 0.061(4) -0.004(4) 0.001(4) 0.002(5)
C12 0.072(5) 0.090(5) 0.081(5) 0.014(4) 0.022(4) 0.008(4)
C13 0.053(4) 0.092(5) 0.099(5) 0.015(5) -0.002(4) -0.007(4)
C14 0.069(4) 0.090(5) 0.060(4) 0.009(3) -0.013(3) -0.015(4)
Cl1 0.313(18) 0.253(17) 0.230(12) -0.093(12) -0.127(12) -0.027(12)
Cl2 0.147(4) 0.278(14) 0.152(5) 0.081(6) 0.020(6) 0.025(11)
Cl3 0.244(9) 0.153(8) 0.233(12) 0.111(8) -0.095(10) -0.077(7)
C15 0.116(17) 0.122(18) 0.21(2) -0.076(18) -0.062(16) 0.051(12)

loop_
_atom_type_symbol
_atom_type_description
_atom_type_scat_dispersion_real
_atom_type_scat_dispersion_imag
_atom_type_scat_source
C C 0.0033 0.0016 'International Tables Vol C Tables 4.2.6.8 and 6.1.1.4'
H H 0.0000 0.0000 'International Tables Vol C Tables 4.2.6.8 and 6.1.1.4'
Cl Cl 0.1484 0.1585 'International Tables Vol C Tables 4.2.6.8 and 6.1.1.4'
I I -0.4742 1.8119 'International Tables Vol C Tables 4.2.6.8 and 6.1.1.4'
O O 0.0106 0.0060 'International Tables Vol C Tables 4.2.6.8 and 6.1.1.4'
Sn Sn -0.6537 1.4246 'International Tables Vol C Tables 4.2.6.8 and 6.1.1.4'

loop_
_geom_angle_atom_site_label_1
_geom_angle_atom_site_label_2
_geom_angle_atom_site_label_3
_geom_angle
_geom_angle_site_symmetry_1
_geom_angle_site_symmetry_3
_geom_angle_publ_flag
C9 Sn1 C5 134.4(2) . . ?
C9 Sn1 O3 86.47(16) . . ?
C5 Sn1 O3 72.31(17) . . ?
C9 Sn1 I1 107.32(14) . . ?
C5 Sn1 I1 110.53(19) . . ?
O3 Sn1 I1 85.45(8) . . ?
C9 Sn1 I2 104.02(14) . . ?
C5 Sn1 I2 96.22(15) . . ?
O3 Sn1 I2 168.20(8) . . ?
I1 Sn1 I2 96.329(17) . . ?
C1 O4 C4 109.0(4) . . ?
C1 O1 C6 109.2(4) . . ?
C6 O2 C2 108.1(4) . . ?
C3 O3 Sn1 112.0(3) . . ?
C3 O3 H3 109.5 . . ?
Sn1 O3 H3 129.9 . . ?
O4 C1 O1 111.0(4) . . ?
O4 C1 C2 106.7(4) . . ?
O1 C1 C2 104.7(4) . . ?
O4 C1 H1 111.4 . . ?
O1 C1 H1 111.4 . . ?
C2 C1 H1 111.4 . . ?
O2 C2 C3 107.3(5) . . ?
O2 C2 C1 103.9(4) . . ?
C3 C2 C1 104.2(4) . . ?
O2 C2 H2 113.5 . . ?
C3 C2 H2 113.5 . . ?
C1 C2 H2 113.5 . . ?
O3 C3 C2 109.6(4) . . ?
O3 C3 C4 106.4(4) . . ?
C2 C3 C4 101.4(4) . . ?
O3 C3 H3A 112.9 . . ?
C2 C3 H3A 112.9 . . ?
C4 C3 H3A 112.9 . . ?
O4 C4 C5 109.6(5) . . ?
O4 C4 C3 103.6(4) . . ?
C5 C4 C3 116.9(5) . . ?
O4 C4 H4 108.8 . . ?
C5 C4 H4 108.8 . . ?
C3 C4 H4 108.8 . . ?
C4 C5 Sn1 115.1(4) . . ?
C4 C5 H5A 108.5 . . ?
Sn1 C5 H5A 108.5 . . ?
C4 C5 H5B 108.5 . . ?
Sn1 C5 H5B 108.5 . . ?
H5A C5 H5B 107.5 . . ?
O2 C6 O1 105.4(4) . . ?
O2 C6 C7 108.2(5) . . ?
O1 C6 C7 108.5(5) . . ?
O2 C6 C8 111.2(5) . . ?
O1 C6 C8 109.1(5) . . ?
C7 C6 C8 114.0(5) . . ?
C6 C7 H7A 109.5 . . ?
C6 C7 H7B 109.5 . . ?
H7A C7 H7B 109.5 . . ?
C6 C7 H7C 109.5 . . ?
H7A C7 H7C 109.5 . . ?
H7B C7 H7C 109.5 . . ?
C6 C8 H8A 109.5 . . ?
C6 C8 H8B 109.5 . . ?
H8A C8 H8B 109.5 . . ?
C6 C8 H8C 109.5 . . ?
H8A C8 H8C 109.5 . . ?
H8B C8 H8C 109.5 . . ?
C14 C9 C10 119.1(6) . . ?
C14 C9 Sn1 118.5(4) . . ?
C10 C9 Sn1 122.4(4) . . ?
C9 C10 C11 120.1(6) . . ?
C9 C10 H10 119.9 . . ?
C11 C10 H10 119.9 . . ?
C12 C11 C10 120.3(7) . . ?
C12 C11 H11 119.8 . . ?
C10 C11 H11 119.8 . . ?
C11 C12 C13 120.2(7) . . ?
C11 C12 H12 119.9 . . ?
C13 C12 H12 119.9 . . ?
C12 C13 C14 119.4(7) . . ?
C12 C13 H13 120.3 . . ?
C14 C13 H13 120.3 . . ?
C9 C14 C13 120.7(6) . . ?
C9 C14 H14 119.6 . . ?
C13 C14 H14 119.6 . . ?
Cl1 C15 Cl3 118(2) . . ?
Cl1 C15 Cl2 112.5(15) . . ?
Cl3 C15 Cl2 101.4(10) . . ?
Cl1 C15 H15 108.2 . . ?
Cl3 C15 H15 108.2 . . ?
Cl2 C15 H15 108.2 . . ?

loop_
_geom_bond_atom_site_label_1
_geom_bond_atom_site_label_2
_geom_bond_distance
_geom_bond_site_symmetry_2
_geom_bond_publ_flag
I1 Sn1 2.7121(5) . ?
I2 Sn1 2.7684(5) . ?
Sn1 C9 2.115(5) . ?
Sn1 C5 2.127(5) . ?
Sn1 O3 2.588(4) . ?
O4 C1 1.401(6) . ?
O4 C4 1.432(7) . ?
O1 C1 1.425(6) . ?
O1 C6 1.441(6) . ?
O2 C6 1.411(6) . ?
O2 C2 1.427(6) . ?
O3 C3 1.443(6) . ?
O3 H3 0.8200 . ?
C1 C2 1.543(7) . ?
C1 H1 0.9800 . ?
C2 C3 1.516(8) . ?
C2 H2 0.9800 . ?
C3 C4 1.529(7) . ?
C3 H3A 0.9800 . ?
C4 C5 1.495(8) . ?
C4 H4 0.9800 . ?
C5 H5A 0.9700 . ?
C5 H5B 0.9700 . ?
C6 C7 1.504(8) . ?
C6 C8 1.511(8) . ?
C7 H7A 0.9600 . ?
C7 H7B 0.9600 . ?
C7 H7C 0.9600 . ?
C8 H8A 0.9600 . ?
C8 H8B 0.9600 . ?
C8 H8C 0.9600 . ?
C9 C14 1.369(8) . ?
C9 C10 1.385(8) . ?
C10 C11 1.387(10) . ?
C10 H10 0.9300 . ?
C11 C12 1.361(11) . ?
C11 H11 0.9300 . ?
C12 C13 1.378(10) . ?
C12 H12 0.9300 . ?
C13 C14 1.394(9) . ?
C13 H13 0.9300 . ?
C14 H14 0.9300 . ?
Cl1 C15 1.47(2) . ?
Cl2 C15 1.85(3) . ?
Cl3 C15 1.77(3) . ?
C15 H15 0.9800 . ?

loop_
_geom_hbond_atom_site_label_D
_geom_hbond_atom_site_label_H
_geom_hbond_atom_site_label_A
_geom_hbond_distance_DH
_geom_hbond_distance_HA
_geom_hbond_distance_DA
_geom_hbond_angle_DHA
_geom_hbond_site_symmetry_A
O3 H3 O1 0.82 2.00 2.819(5) 179.7 4_656
C4 H4 I1 0.98 3.09 3.833(5) 133.9 4_647
C15 H15 I1 0.98 3.12 4.020(17) 153.5 3_467

loop_
_geom_torsion_atom_site_label_1
_geom_torsion_atom_site_label_2
_geom_torsion_atom_site_label_3
_geom_torsion_atom_site_label_4
_geom_torsion
_geom_torsion_site_symmetry_1
_geom_torsion_site_symmetry_2
_geom_torsion_site_symmetry_3
_geom_torsion_site_symmetry_4
_geom_torsion_publ_flag
C9 Sn1 O3 C3 139.3(3) . . . . ?
C5 Sn1 O3 C3 0.3(3) . . . . ?
I1 Sn1 O3 C3 -113.0(3) . . . . ?
I2 Sn1 O3 C3 -13.8(7) . . . . ?
C4 O4 C1 O1 -95.5(4) . . . . ?
C4 O4 C1 C2 18.0(5) . . . . ?
C6 O1 C1 O4 120.2(5) . . . . ?
C6 O1 C1 C2 5.4(6) . . . . ?
C6 O2 C2 C3 -136.8(5) . . . . ?
C6 O2 C2 C1 -26.8(5) . . . . ?
O4 C1 C2 O2 -105.0(5) . . . . ?
O1 C1 C2 O2 12.7(5) . . . . ?
O4 C1 C2 C3 7.3(5) . . . . ?
O1 C1 C2 C3 125.0(4) . . . . ?
Sn1 O3 C3 C2 -130.4(4) . . . . ?
Sn1 O3 C3 C4 -21.6(5) . . . . ?
O2 C2 C3 O3 -165.4(4) . . . . ?
C1 C2 C3 O3 84.8(5) . . . . ?
O2 C2 C3 C4 82.5(5) . . . . ?
C1 C2 C3 C4 -27.3(5) . . . . ?
C1 O4 C4 C5 -161.3(4) . . . . ?
C1 O4 C4 C3 -35.9(5) . . . . ?
O3 C3 C4 O4 -76.2(5) . . . . ?
C2 C3 C4 O4 38.4(5) . . . . ?
O3 C3 C4 C5 44.4(7) . . . . ?
C2 C3 C4 C5 159.0(5) . . . . ?
O4 C4 C5 Sn1 69.4(5) . . . . ?
C3 C4 C5 Sn1 -47.9(7) . . . . ?
C9 Sn1 C5 C4 -43.2(6) . . . . ?
O3 Sn1 C5 C4 23.0(4) . . . . ?
I1 Sn1 C5 C4 101.0(4) . . . . ?
I2 Sn1 C5 C4 -159.8(4) . . . . ?
C2 O2 C6 O1 30.7(6) . . . . ?
C2 O2 C6 C7 146.6(5) . . . . ?
C2 O2 C6 C8 -87.4(5) . . . . ?
C1 O1 C6 O2 -21.9(6) . . . . ?
C1 O1 C6 C7 -137.7(5) . . . . ?
C1 O1 C6 C8 97.6(5) . . . . ?
C5 Sn1 C9 C14 -158.8(5) . . . . ?
O3 Sn1 C9 C14 140.3(5) . . . . ?
I1 Sn1 C9 C14 56.2(5) . . . . ?
I2 Sn1 C9 C14 -45.2(5) . . . . ?
C5 Sn1 C9 C10 20.2(6) . . . . ?
O3 Sn1 C9 C10 -40.7(5) . . . . ?
I1 Sn1 C9 C10 -124.8(5) . . . . ?
I2 Sn1 C9 C10 133.9(5) . . . . ?
C14 C9 C10 C11 -0.4(11) . . . . ?
Sn1 C9 C10 C11 -179.5(5) . . . . ?
C9 C10 C11 C12 -0.2(12) . . . . ?
C10 C11 C12 C13 1.8(14) . . . . ?
C11 C12 C13 C14 -2.6(15) . . . . ?
C10 C9 C14 C13 -0.4(10) . . . . ?
Sn1 C9 C14 C13 178.6(6) . . . . ?
C12 C13 C14 C9 1.9(13) . . . . ?
